data_1530730
loop_
_publ_author_name
'Schroeder, L.'
'Keller, H.L.'

_publ_section_title
;
 Darstellung und Kristallstruktur von Na2 Pd Cl4
;
_journal_name_full 'Journal of the Less-Common Metals'
_journal_page_first 35
_journal_page_last 41
_journal_volume 153
_journal_year 1989
_chemical_formula_sum 'Cl4 Na2 Pd'
_chemical_name_systematic 'Na2 Pd Cl4'
_space_group_IT_number 130
_symmetry_space_group_name_Hall '-P 4a 2ac'
_symmetry_space_group_name_H-M 'P 4/n c c :2'
_cell_angle_alpha 90
_cell_angle_beta 90
_cell_angle_gamma 90
_cell_formula_units_Z 4
_cell_length_a 9.584
_cell_length_b 9.584
_cell_length_c 7.486
_cell_volume 687.612
_citation_journal_id_ASTM JCOMAH
_cod_data_source_file Schroeder_JCOMAH_1989_1822.cif
_cod_data_source_block Cl4Na2Pd1
_cod_original_cell_volume 687.6119
_cod_original_formula_sum 'Cl4 Na2 Pd1'
_cod_database_code 1530730

loop_
_symmetry_equiv_pos_as_xyz
x,y,z
-y+1/2,x,z
-x+1/2,-y+1/2,z
y,-x+1/2,z
x+1/2,-y,-z+1/2
y+1/2,x+1/2,-z+1/2
-x,y+1/2,-z+1/2
-y,-x,-z+1/2
-x,-y,-z
y-1/2,-x,-z
x-1/2,y-1/2,-z
-y,x-1/2,-z
-x-1/2,y,z-1/2
-y-1/2,-x-1/2,z-1/2
x,-y-1/2,z-1/2
y,x,z-1/2

loop_
_atom_site_label
_atom_site_type_symbol
_atom_site_fract_x
_atom_site_fract_y
_atom_site_fract_z
_atom_site_occupancy
_atom_site_U_iso_or_equiv
Cl1 Cl-1 0.0152 0.3033 0.0686 1 0.0
Na1 Na+1 0.9428 0.0572 0.25 1 0.0
Pd1 Pd+2 0.25 0.25 0.0648 1 0.0
